data_7109073
loop_
_publ_author_name
'Yuyang Zhou'
'Junli Jia'
'Wanfei Li'
'Hao Fei'
'Ming Zhou'

_publ_section_title
;
 Luminescent biscarbene iridium(III) complexes as living cell imaging
 reagents
;
_journal_name_full Chem.Commun.
_journal_page_first 3230
_journal_paper_doi 10.1039/c3cc40845k
_journal_volume 49
_journal_year 2013
_chemical_formula_moiety 'C29 H22 Ir N7 O3,0.75(N C2 H3)'
_chemical_formula_sum 'C30.5 H24.25 Ir N7.75 O3'
_chemical_formula_weight 739.53
_chemical_name_systematic
;
?
;
_space_group_IT_number 14
_symmetry_cell_setting monoclinic
_symmetry_Int_Tables_number 14
_symmetry_space_group_name_Hall '-P 2yn'
_symmetry_space_group_name_H-M 'P 1 21/n 1'
_atom_sites_solution_hydrogens geom
_atom_sites_solution_primary direct
_atom_sites_solution_secondary difmap
_audit_creation_method SHELXL-97
_cell_angle_alpha 90.00
_cell_angle_beta 91.040(2)
_cell_angle_gamma 90.00
_cell_formula_units_Z 4
_cell_length_a 9.3412(7)
_cell_length_b 17.4760(13)
_cell_length_c 17.6846(14)
_cell_measurement_reflns_used 9963
_cell_measurement_temperature 293(2)
_cell_measurement_theta_max 25.3
_cell_measurement_theta_min 3.1
_cell_volume 2886.5(4)
_computing_cell_refinement CrystalClear
_computing_data_collection CrystalClear
_computing_data_reduction CrystalStructure
_computing_structure_refinement 'SHELXL-97 (Sheldrick, 1997)'
_computing_structure_solution 'SHELXS-97 (Sheldrick, 1990)'
_diffrn_ambient_temperature 293(2)
_diffrn_detector_area_resol_mean 7.31
_diffrn_measured_fraction_theta_full 0.998
_diffrn_measured_fraction_theta_max 0.998
_diffrn_measurement_device_type 'Rigaku Mercury'
_diffrn_measurement_method \w
_diffrn_radiation_monochromator graphite
_diffrn_radiation_source 'fine-focus sealed tube'
_diffrn_radiation_type MoK\a
_diffrn_radiation_wavelength 0.71070
_diffrn_reflns_av_R_equivalents 0.0490
_diffrn_reflns_av_sigmaI/netI 0.0383
_diffrn_reflns_limit_h_max 11
_diffrn_reflns_limit_h_min -11
_diffrn_reflns_limit_k_max 21
_diffrn_reflns_limit_k_min -19
_diffrn_reflns_limit_l_max 21
_diffrn_reflns_limit_l_min -21
_diffrn_reflns_number 27366
_diffrn_reflns_theta_full 25.35
_diffrn_reflns_theta_max 25.35
_diffrn_reflns_theta_min 3.19
_exptl_absorpt_coefficient_mu 4.672
_exptl_absorpt_correction_T_max 0.4551
_exptl_absorpt_correction_T_min 0.1659
_exptl_absorpt_correction_type multi-scan
_exptl_absorpt_process_details 'Jacobson, R. (1998) Private communication'
_exptl_crystal_colour yellow
_exptl_crystal_density_diffrn 1.702
_exptl_crystal_density_method 'not measured'
_exptl_crystal_description block
_exptl_crystal_F_000 1450
_exptl_crystal_size_max 0.60
_exptl_crystal_size_mid 0.40
_exptl_crystal_size_min 0.20
_refine_diff_density_max 1.665
_refine_diff_density_min -1.077
_refine_diff_density_rms 0.113
_refine_ls_extinction_method none
_refine_ls_goodness_of_fit_ref 1.121
_refine_ls_hydrogen_treatment constr
_refine_ls_matrix_type full
_refine_ls_number_parameters 385
_refine_ls_number_reflns 5271
_refine_ls_number_restraints 4
_refine_ls_restrained_S_all 1.123
_refine_ls_R_factor_all 0.0389
_refine_ls_R_factor_gt 0.0342
_refine_ls_shift/su_max 0.001
_refine_ls_shift/su_mean 0.000
_refine_ls_structure_factor_coef Fsqd
_refine_ls_weighting_details 'calc w=1/[\s^2^(Fo^2^)+(0.0319P)^2^+4.3992P] where P=(Fo^2^+2Fc^2^)/3'
_refine_ls_weighting_scheme calc
_refine_ls_wR_factor_gt 0.0776
_refine_ls_wR_factor_ref 0.0798
_reflns_number_gt 4820
_reflns_number_total 5271
_reflns_threshold_expression >2sigma(I)
_cod_data_source_file c3cc40845k.txt
_cod_data_source_block shelxl
_cod_original_sg_symbol_H-M 'P 21/n'
_cod_original_formula_sum 'C30.50 H24.25 Ir N7.75 O3'
_cod_database_code 7109073

loop_
_symmetry_equiv_pos_as_xyz
'x, y, z'
'-x+1/2, y+1/2, -z+1/2'
'-x, -y, -z'
'x-1/2, -y-1/2, z-1/2'

loop_
_atom_site_label
_atom_site_type_symbol
_atom_site_fract_x
_atom_site_fract_y
_atom_site_fract_z
_atom_site_U_iso_or_equiv
_atom_site_adp_type
_atom_site_occupancy
_atom_site_symmetry_multiplicity
_atom_site_calc_flag
_atom_site_refinement_flags
_atom_site_disorder_assembly
_atom_site_disorder_group
Ir1 Ir 0.494527(18) 0.290032(10) 0.174758(10) 0.02616(8) Uani 1 1 d . . .
O1 O 0.6963(3) 0.2338(2) 0.19279(19) 0.0362(8) Uani 1 1 d . . .
O2 O 0.8303(4) 0.1746(2) 0.2798(2) 0.0485(10) Uani 1 1 d . . .
O3 O 0.3439(4) 0.3359(3) 0.4666(2) 0.0645(12) Uani 1 1 d . . .
N1 N 0.6257(4) 0.4583(2) 0.1836(2) 0.0353(10) Uani 1 1 d . . .
N2 N 0.6160(4) 0.4038(2) 0.0758(2) 0.0356(10) Uani 1 1 d . . .
N3 N 0.4316(9) 0.1073(4) -0.1465(4) 0.097(2) Uani 1 1 d . . .
N4 N 0.3817(4) 0.1196(2) 0.2005(3) 0.0409(10) Uani 1 1 d . . .
N5 N 0.2272(4) 0.2094(2) 0.1934(2) 0.0332(10) Uani 1 1 d . . .
N6 N 0.0529(7) 0.5683(4) 0.0949(5) 0.099(2) Uani 1 1 d . . .
N7 N 0.5173(4) 0.2885(2) 0.2956(2) 0.0302(10) Uani 1 1 d . . .
C1 C 0.5900(5) 0.3913(3) 0.1505(3) 0.0309(11) Uani 1 1 d . . .
C2 C 0.6183(6) 0.4742(3) 0.2642(3) 0.0516(15) Uani 1 1 d . . .
H2A H 0.5234 0.4637 0.2813 0.077 Uiso 1 1 calc R . .
H2B H 0.6411 0.5270 0.2733 0.077 Uiso 1 1 calc R . .
H2C H 0.6856 0.4423 0.2911 0.077 Uiso 1 1 calc R . .
C3 C 0.6721(6) 0.5110(3) 0.1309(3) 0.0487(14) Uani 1 1 d . . .
H3 H 0.7020 0.5608 0.1409 0.058 Uiso 1 1 calc R . .
C4 C 0.6661(6) 0.4773(3) 0.0630(3) 0.0499(15) Uani 1 1 d . . .
H4 H 0.6905 0.4987 0.0168 0.060 Uiso 1 1 calc R . .
C5 C 0.5775(5) 0.3439(3) 0.0247(3) 0.0348(11) Uani 1 1 d . . .
C6 C 0.6109(6) 0.3450(3) -0.0507(3) 0.0470(14) Uani 1 1 d . . .
H6 H 0.6579 0.3868 -0.0712 0.056 Uiso 1 1 calc R . .
C7 C 0.5740(7) 0.2834(3) -0.0952(3) 0.0475(15) Uani 1 1 d . . .
H7 H 0.5958 0.2830 -0.1463 0.057 Uiso 1 1 calc R . .
C8 C 0.5045(6) 0.2225(3) -0.0635(3) 0.0427(14) Uani 1 1 d . . .
C9 C 0.4709(6) 0.2216(3) 0.0139(3) 0.0380(12) Uani 1 1 d . . .
H9 H 0.4234 0.1797 0.0339 0.046 Uiso 1 1 calc R . .
C10 C 0.5080(5) 0.2829(3) 0.0605(3) 0.0292(11) Uani 1 1 d . . .
C11 C 0.4652(7) 0.1585(4) -0.1096(3) 0.0593(17) Uani 1 1 d . . .
C12 C 0.3705(5) 0.1956(3) 0.1885(3) 0.0329(11) Uani 1 1 d . . .
C13 C 0.5149(6) 0.0760(3) 0.1991(4) 0.0624(18) Uani 1 1 d . . .
H13A H 0.5834 0.1025 0.1689 0.094 Uiso 1 1 calc R . .
H13B H 0.4966 0.0263 0.1778 0.094 Uiso 1 1 calc R . .
H13C H 0.5523 0.0703 0.2497 0.094 Uiso 1 1 calc R . .
C14 C 0.2477(6) 0.0878(3) 0.2137(3) 0.0529(15) Uani 1 1 d . . .
H14 H 0.2289 0.0366 0.2236 0.063 Uiso 1 1 calc R . .
C15 C 0.1509(6) 0.1439(3) 0.2094(3) 0.0459(14) Uani 1 1 d . . .
H15 H 0.0526 0.1398 0.2160 0.055 Uiso 1 1 calc R . .
C16 C 0.1813(5) 0.2856(3) 0.1783(3) 0.0320(11) Uani 1 1 d . . .
C17 C 0.0389(6) 0.3068(3) 0.1753(3) 0.0428(14) Uani 1 1 d . . .
H17 H -0.0322 0.2718 0.1872 0.051 Uiso 1 1 calc R . .
C18 C 0.0041(5) 0.3799(3) 0.1544(3) 0.0475(14) Uani 1 1 d . . .
H18 H -0.0913 0.3949 0.1511 0.057 Uiso 1 1 calc R . .
C19 C 0.1117(5) 0.4312(3) 0.1384(3) 0.0436(13) Uani 1 1 d . . .
C20 C 0.2560(5) 0.4094(3) 0.1441(3) 0.0358(12) Uani 1 1 d . . .
H20 H 0.3262 0.4455 0.1340 0.043 Uiso 1 1 calc R . .
C21 C 0.2978(5) 0.3360(3) 0.1641(2) 0.0285(10) Uani 1 1 d . . .
C22 C 0.0770(6) 0.5078(4) 0.1139(4) 0.0618(18) Uani 1 1 d . . .
C23 C 0.7278(5) 0.2153(3) 0.2609(3) 0.0333(12) Uani 1 1 d . . .
C24 C 0.6302(5) 0.2456(3) 0.3202(3) 0.0337(11) Uani 1 1 d . . .
C25 C 0.6509(6) 0.2297(3) 0.3955(3) 0.0453(14) Uani 1 1 d . . .
H25 H 0.7279 0.1994 0.4110 0.054 Uiso 1 1 calc R . .
C26 C 0.5560(6) 0.2588(4) 0.4497(3) 0.0568(17) Uani 1 1 d . . .
H26 H 0.5691 0.2491 0.5011 0.068 Uiso 1 1 calc R . .
C27 C 0.4446(6) 0.3019(3) 0.4231(3) 0.0448(14) Uani 1 1 d . . .
C28 C 0.4265(6) 0.3158(3) 0.3461(3) 0.0394(12) Uani 1 1 d . . .
H28 H 0.3489 0.3449 0.3294 0.047 Uiso 1 1 calc R . .
C29 C 0.3432(8) 0.3148(5) 0.5456(3) 0.079(2) Uani 1 1 d . . .
H29A H 0.3344 0.2603 0.5500 0.119 Uiso 1 1 calc R . .
H29B H 0.2637 0.3390 0.5697 0.119 Uiso 1 1 calc R . .
H29C H 0.4309 0.3312 0.5697 0.119 Uiso 1 1 calc R . .
N8 N 0.0000 0.0000 1.0000 0.111(4) Uiso 0.50 2 d SPD . 1
C30 C 0.1129(15) 0.016(2) 0.9840(19) 0.094(11) Uiso 0.25 1 d PD A 1
C31 C 0.268(3) 0.005(2) 1.0116(19) 0.091(10) Uiso 0.25 1 d PD A 1
N8A N -0.0139(18) 0.0016(10) 1.0777(9) 0.111(4) Uiso 0.50 1 d PD B 2
C30A C 0.053(2) 0.0185(16) 1.0313(12) 0.149(9) Uiso 0.50 1 d PD . 2
C31A C 0.1880(16) 0.0500(9) 1.0013(9) 0.079(4) Uiso 0.50 1 d PD C 2

loop_
_atom_site_aniso_label
_atom_site_aniso_U_11
_atom_site_aniso_U_22
_atom_site_aniso_U_33
_atom_site_aniso_U_23
_atom_site_aniso_U_13
_atom_site_aniso_U_12
Ir1 0.02256(13) 0.02967(13) 0.02630(13) 0.00004(7) 0.00172(8) -0.00004(7)
O1 0.0269(18) 0.044(2) 0.038(2) 0.0023(17) 0.0026(15) 0.0074(16)
O2 0.037(2) 0.053(2) 0.056(2) 0.011(2) -0.0023(18) 0.0118(19)
O3 0.055(3) 0.104(4) 0.035(2) -0.008(2) 0.0168(19) -0.001(2)
N1 0.033(2) 0.029(2) 0.044(3) -0.005(2) -0.0029(19) -0.0009(18)
N2 0.035(2) 0.033(2) 0.039(2) 0.0035(19) -0.0006(19) -0.0063(18)
N3 0.153(7) 0.071(4) 0.065(4) -0.028(4) -0.008(4) -0.001(4)
N4 0.038(2) 0.031(2) 0.054(3) 0.002(2) 0.003(2) -0.001(2)
N5 0.030(2) 0.035(2) 0.034(2) 0.0017(18) 0.0033(19) -0.0061(17)
N6 0.069(4) 0.067(4) 0.161(7) 0.033(5) 0.013(4) 0.022(3)
N7 0.033(2) 0.032(2) 0.026(2) 0.0020(17) 0.0038(18) -0.0037(17)
C1 0.021(2) 0.039(3) 0.033(3) -0.002(2) -0.0010(19) 0.003(2)
C2 0.058(4) 0.048(3) 0.048(4) -0.014(3) -0.002(3) -0.004(3)
C3 0.052(4) 0.034(3) 0.061(4) 0.005(3) -0.001(3) -0.011(3)
C4 0.060(4) 0.039(3) 0.051(4) 0.011(3) 0.002(3) -0.014(3)
C5 0.034(3) 0.039(3) 0.032(3) 0.002(2) -0.001(2) 0.000(2)
C6 0.055(4) 0.054(4) 0.032(3) 0.010(3) 0.005(3) -0.007(3)
C7 0.060(4) 0.061(4) 0.021(3) 0.001(3) 0.005(3) 0.004(3)
C8 0.046(3) 0.050(3) 0.032(3) -0.007(3) -0.006(3) 0.011(3)
C9 0.039(3) 0.040(3) 0.035(3) -0.003(2) -0.002(2) 0.003(2)
C10 0.024(3) 0.037(3) 0.027(3) 0.000(2) 0.000(2) 0.005(2)
C11 0.082(5) 0.059(4) 0.037(3) -0.010(3) 0.003(3) 0.007(4)
C12 0.031(3) 0.038(3) 0.030(3) 0.001(2) -0.001(2) -0.003(2)
C13 0.051(4) 0.035(3) 0.101(5) 0.002(3) 0.012(4) 0.010(3)
C14 0.055(4) 0.035(3) 0.069(4) 0.009(3) 0.000(3) -0.014(3)
C15 0.038(3) 0.044(3) 0.056(4) 0.008(3) 0.003(3) -0.013(3)
C16 0.030(3) 0.037(3) 0.029(3) 0.003(2) 0.001(2) 0.000(2)
C17 0.023(3) 0.053(3) 0.053(4) 0.001(3) 0.004(2) -0.008(3)
C18 0.025(3) 0.057(4) 0.061(4) 0.003(3) 0.000(2) 0.010(3)
C19 0.033(3) 0.045(3) 0.053(3) 0.006(3) 0.005(2) 0.008(2)
C20 0.030(3) 0.037(3) 0.041(3) 0.001(2) 0.006(2) 0.001(2)
C21 0.026(2) 0.035(3) 0.024(2) -0.002(2) 0.0026(19) 0.000(2)
C22 0.036(3) 0.053(4) 0.096(5) 0.014(4) 0.005(3) 0.012(3)
C23 0.025(3) 0.036(3) 0.039(3) 0.008(2) -0.001(2) -0.004(2)
C24 0.032(3) 0.034(3) 0.034(3) 0.003(2) -0.003(2) -0.006(2)
C25 0.042(3) 0.056(3) 0.037(3) 0.009(3) -0.003(3) -0.009(3)
C26 0.048(4) 0.087(5) 0.035(3) 0.018(3) -0.011(3) -0.027(4)
C27 0.046(3) 0.058(4) 0.031(3) -0.006(3) 0.008(3) -0.015(3)
C28 0.031(3) 0.053(3) 0.034(3) -0.005(3) 0.007(2) -0.004(3)
C29 0.075(5) 0.130(7) 0.033(4) -0.007(4) 0.015(3) -0.021(5)

loop_
_atom_type_symbol
_atom_type_description
_atom_type_scat_dispersion_real
_atom_type_scat_dispersion_imag
_atom_type_scat_source
C C 0.0033 0.0016 'International Tables Vol C Tables 4.2.6.8 and 6.1.1.4'
H H 0.0000 0.0000 'International Tables Vol C Tables 4.2.6.8 and 6.1.1.4'
N N 0.0061 0.0033 'International Tables Vol C Tables 4.2.6.8 and 6.1.1.4'
O O 0.0106 0.0060 'International Tables Vol C Tables 4.2.6.8 and 6.1.1.4'
Ir Ir -1.4442 7.9887 'International Tables Vol C Tables 4.2.6.8 and 6.1.1.4'

loop_
_geom_angle_atom_site_label_1
_geom_angle_atom_site_label_2
_geom_angle_atom_site_label_3
_geom_angle
_geom_angle_site_symmetry_1
_geom_angle_site_symmetry_3
C21 Ir1 C10 90.28(18) . .
C21 Ir1 C1 92.08(18) . .
C10 Ir1 C1 78.95(19) . .
C21 Ir1 C12 79.24(19) . .
C10 Ir1 C12 96.61(19) . .
C1 Ir1 C12 170.30(19) . .
C21 Ir1 N7 99.91(17) . .
C10 Ir1 N7 169.81(17) . .
C1 Ir1 N7 100.68(16) . .
C12 Ir1 N7 85.22(17) . .
C21 Ir1 O1 174.94(16) . .
C10 Ir1 O1 92.84(16) . .
C1 Ir1 O1 92.42(16) . .
C12 Ir1 O1 96.43(17) . .
N7 Ir1 O1 76.99(14) . .
C23 O1 Ir1 116.3(3) . .
C27 O3 C29 116.8(5) . .
C1 N1 C3 111.4(4) . .
C1 N1 C2 125.1(4) . .
C3 N1 C2 123.6(4) . .
C1 N2 C4 111.9(4) . .
C1 N2 C5 116.7(4) . .
C4 N2 C5 131.2(4) . .
C12 N4 C14 110.6(4) . .
C12 N4 C13 125.2(4) . .
C14 N4 C13 124.2(5) . .
C12 N5 C15 112.2(4) . .
C12 N5 C16 116.5(4) . .
C15 N5 C16 131.3(4) . .
C28 N7 C24 118.9(5) . .
C28 N7 Ir1 127.7(4) . .
C24 N7 Ir1 112.9(3) . .
N1 C1 N2 103.5(4) . .
N1 C1 Ir1 140.5(4) . .
N2 C1 Ir1 115.4(3) . .
N1 C2 H2A 109.5 . .
N1 C2 H2B 109.5 . .
H2A C2 H2B 109.5 . .
N1 C2 H2C 109.5 . .
H2A C2 H2C 109.5 . .
H2B C2 H2C 109.5 . .
C4 C3 N1 107.6(5) . .
C4 C3 H3 126.2 . .
N1 C3 H3 126.2 . .
C3 C4 N2 105.6(5) . .
C3 C4 H4 127.2 . .
N2 C4 H4 127.2 . .
C6 C5 C10 124.2(5) . .
C6 C5 N2 123.1(5) . .
C10 C5 N2 112.6(4) . .
C7 C6 C5 119.1(5) . .
C7 C6 H6 120.5 . .
C5 C6 H6 120.5 . .
C8 C7 C6 119.2(5) . .
C8 C7 H7 120.4 . .
C6 C7 H7 120.4 . .
C7 C8 C9 121.4(5) . .
C7 C8 C11 119.5(5) . .
C9 C8 C11 119.1(5) . .
C10 C9 C8 120.6(5) . .
C10 C9 H9 119.7 . .
C8 C9 H9 119.7 . .
C9 C10 C5 115.4(5) . .
C9 C10 Ir1 128.2(4) . .
C5 C10 Ir1 116.1(3) . .
N3 C11 C8 179.0(8) . .
N4 C12 N5 103.7(4) . .
N4 C12 Ir1 140.8(4) . .
N5 C12 Ir1 115.2(3) . .
N4 C13 H13A 109.5 . .
N4 C13 H13B 109.5 . .
H13A C13 H13B 109.5 . .
N4 C13 H13C 109.5 . .
H13A C13 H13C 109.5 . .
H13B C13 H13C 109.5 . .
C15 C14 N4 107.9(5) . .
C15 C14 H14 126.1 . .
N4 C14 H14 126.1 . .
C14 C15 N5 105.6(5) . .
C14 C15 H15 127.2 . .
N5 C15 H15 127.2 . .
C17 C16 N5 123.0(5) . .
C17 C16 C21 124.4(5) . .
N5 C16 C21 112.6(4) . .
C18 C17 C16 119.1(5) . .
C18 C17 H17 120.5 . .
C16 C17 H17 120.5 . .
C17 C18 C19 119.4(5) . .
C17 C18 H18 120.3 . .
C19 C18 H18 120.3 . .
C18 C19 C20 120.8(5) . .
C18 C19 C22 120.3(5) . .
C20 C19 C22 119.0(5) . .
C21 C20 C19 122.4(5) . .
C21 C20 H20 118.8 . .
C19 C20 H20 118.8 . .
C20 C21 C16 113.9(4) . .
C20 C21 Ir1 130.3(4) . .
C16 C21 Ir1 115.8(3) . .
N6 C22 C19 178.5(7) . .
O2 C23 O1 124.5(5) . .
O2 C23 C24 119.6(5) . .
O1 C23 C24 115.9(4) . .
N7 C24 C25 121.2(5) . .
N7 C24 C23 116.7(4) . .
C25 C24 C23 122.0(5) . .
C24 C25 C26 120.5(6) . .
C24 C25 H25 119.8 . .
C26 C25 H25 119.8 . .
C27 C26 C25 116.7(5) . .
C27 C26 H26 121.6 . .
C25 C26 H26 121.6 . .
C26 C27 O3 125.2(5) . .
C26 C27 C28 120.9(6) . .
O3 C27 C28 113.9(5) . .
N7 C28 C27 121.8(5) . .
N7 C28 H28 119.1 . .
C27 C28 H28 119.1 . .
O3 C29 H29A 109.5 . .
O3 C29 H29B 109.5 . .
H29A C29 H29B 109.5 . .
O3 C29 H29C 109.5 . .
H29A C29 H29C 109.5 . .
H29B C29 H29C 109.5 . .
C30 N8 C30 180.000(5) 3_557 .
N8 C30 C31 141(3) . .
N8A C30A C31A 152(3) . .
N8A C30A C30A 92.9(19) . 3_557
C31A C30A C30A 114.9(19) . 3_557

loop_
_geom_bond_atom_site_label_1
_geom_bond_atom_site_label_2
_geom_bond_distance
_geom_bond_site_symmetry_2
Ir1 C21 2.012(5) .
Ir1 C10 2.030(5) .
Ir1 C1 2.031(5) .
Ir1 C12 2.033(5) .
Ir1 N7 2.144(4) .
Ir1 O1 2.144(3) .
O1 C23 1.277(6) .
O2 C23 1.233(6) .
O3 C27 1.362(7) .
O3 C29 1.445(7) .
N1 C1 1.347(6) .
N1 C3 1.386(7) .
N1 C2 1.455(7) .
N2 C1 1.365(6) .
N2 C4 1.388(6) .
N2 C5 1.425(6) .
N3 C11 1.149(8) .
N4 C12 1.349(6) .
N4 C14 1.394(7) .
N4 C13 1.460(7) .
N5 C12 1.364(6) .
N5 C15 1.380(6) .
N5 C16 1.422(6) .
N6 C22 1.132(8) .
N7 C28 1.331(6) .
N7 C24 1.358(6) .
C2 H2A 0.9600 .
C2 H2B 0.9600 .
C2 H2C 0.9600 .
C3 C4 1.337(8) .
C3 H3 0.9300 .
C4 H4 0.9300 .
C5 C6 1.375(7) .
C5 C10 1.404(7) .
C6 C7 1.374(8) .
C6 H6 0.9300 .
C7 C8 1.372(8) .
C7 H7 0.9300 .
C8 C9 1.409(8) .
C8 C11 1.427(8) .
C9 C10 1.392(7) .
C9 H9 0.9300 .
C13 H13A 0.9600 .
C13 H13B 0.9600 .
C13 H13C 0.9600 .
C14 C15 1.335(8) .
C14 H14 0.9300 .
C15 H15 0.9300 .
C16 C17 1.381(7) .
C16 C21 1.425(7) .
C17 C18 1.367(8) .
C17 H17 0.9300 .
C18 C19 1.381(8) .
C18 H18 0.9300 .
C19 C20 1.402(7) .
C19 C22 1.442(8) .
C20 C21 1.385(7) .
C20 H20 0.9300 .
C23 C24 1.499(7) .
C24 C25 1.371(7) .
C25 C26 1.412(9) .
C25 H25 0.9300 .
C26 C27 1.362(9) .
C26 H26 0.9300 .
C27 C28 1.391(8) .
C28 H28 0.9300 .
C29 H29A 0.9600 .
C29 H29B 0.9600 .
C29 H29C 0.9600 .
N8 C30 1.130(10) 3_557
N8 C30 1.130(10) .
C30 C31 1.528(10) .
N8A C30A 1.084(10) .
C30A C31A 1.480(10) .
C30A C30A 1.61(5) 3_557

loop_
_geom_torsion_atom_site_label_1
_geom_torsion_atom_site_label_2
_geom_torsion_atom_site_label_3
_geom_torsion_atom_site_label_4
_geom_torsion
_geom_torsion_site_symmetry_1
C21 Ir1 O1 C23 -42.9(19) .
C10 Ir1 O1 C23 -170.9(4) .
C1 Ir1 O1 C23 110.0(4) .
C12 Ir1 O1 C23 -73.9(4) .
N7 Ir1 O1 C23 9.6(3) .
C21 Ir1 N7 C28 -3.8(4) .
C10 Ir1 N7 C28 177.2(9) .
C1 Ir1 N7 C28 90.2(4) .
C12 Ir1 N7 C28 -82.0(4) .
O1 Ir1 N7 C28 -179.7(4) .
C21 Ir1 N7 C24 167.4(3) .
C10 Ir1 N7 C24 -11.6(11) .
C1 Ir1 N7 C24 -98.5(3) .
C12 Ir1 N7 C24 89.3(3) .
O1 Ir1 N7 C24 -8.5(3) .
C3 N1 C1 N2 0.2(5) .
C2 N1 C1 N2 -179.4(4) .
C3 N1 C1 Ir1 -170.5(4) .
C2 N1 C1 Ir1 9.9(8) .
C4 N2 C1 N1 -0.3(5) .
C5 N2 C1 N1 -175.4(4) .
C4 N2 C1 Ir1 173.2(3) .
C5 N2 C1 Ir1 -1.9(5) .
C21 Ir1 C1 N1 79.5(5) .
C10 Ir1 C1 N1 169.4(6) .
C12 Ir1 C1 N1 105.9(12) .
N7 Ir1 C1 N1 -21.0(5) .
O1 Ir1 C1 N1 -98.2(5) .
C21 Ir1 C1 N2 -90.5(3) .
C10 Ir1 C1 N2 -0.7(3) .
C12 Ir1 C1 N2 -64.1(12) .
N7 Ir1 C1 N2 169.0(3) .
O1 Ir1 C1 N2 91.8(3) .
C1 N1 C3 C4 0.0(6) .
C2 N1 C3 C4 179.5(5) .
N1 C3 C4 N2 -0.2(6) .
C1 N2 C4 C3 0.3(6) .
C5 N2 C4 C3 174.5(5) .
C1 N2 C5 C6 -173.0(5) .
C4 N2 C5 C6 13.1(8) .
C1 N2 C5 C10 4.5(6) .
C4 N2 C5 C10 -169.5(5) .
C10 C5 C6 C7 0.6(8) .
N2 C5 C6 C7 177.7(5) .
C5 C6 C7 C8 0.1(9) .
C6 C7 C8 C9 -0.3(9) .
C6 C7 C8 C11 179.7(6) .
C7 C8 C9 C10 -0.2(8) .
C11 C8 C9 C10 179.8(5) .
C8 C9 C10 C5 0.9(7) .
C8 C9 C10 Ir1 -171.7(4) .
C6 C5 C10 C9 -1.1(7) .
N2 C5 C10 C9 -178.5(4) .
C6 C5 C10 Ir1 172.4(4) .
N2 C5 C10 Ir1 -5.0(5) .
C21 Ir1 C10 C9 -92.3(5) .
C1 Ir1 C10 C9 175.6(5) .
C12 Ir1 C10 C9 -13.1(5) .
N7 Ir1 C10 C9 86.7(11) .
O1 Ir1 C10 C9 83.7(5) .
C21 Ir1 C10 C5 95.2(4) .
C1 Ir1 C10 C5 3.2(4) .
C12 Ir1 C10 C5 174.4(4) .
N7 Ir1 C10 C5 -85.7(10) .
O1 Ir1 C10 C5 -88.7(4) .
C7 C8 C11 N3 -118(43) .
C9 C8 C11 N3 62(43) .
C14 N4 C12 N5 -0.9(6) .
C13 N4 C12 N5 178.4(5) .
C14 N4 C12 Ir1 172.9(5) .
C13 N4 C12 Ir1 -7.8(10) .
C15 N5 C12 N4 1.1(6) .
C16 N5 C12 N4 -176.2(4) .
C15 N5 C12 Ir1 -174.6(4) .
C16 N5 C12 Ir1 8.1(6) .
C21 Ir1 C12 N4 179.0(6) .
C10 Ir1 C12 N4 90.0(6) .
C1 Ir1 C12 N4 152.2(9) .
N7 Ir1 C12 N4 -79.9(6) .
O1 Ir1 C12 N4 -3.6(6) .
C21 Ir1 C12 N5 -7.6(4) .
C10 Ir1 C12 N5 -96.6(4) .
C1 Ir1 C12 N5 -34.5(13) .
N7 Ir1 C12 N5 93.4(4) .
O1 Ir1 C12 N5 169.7(4) .
C12 N4 C14 C15 0.5(7) .
C13 N4 C14 C15 -178.9(6) .
N4 C14 C15 N5 0.2(6) .
C12 N5 C15 C14 -0.8(6) .
C16 N5 C15 C14 175.9(5) .
C12 N5 C16 C17 174.8(5) .
C15 N5 C16 C17 -1.9(9) .
C12 N5 C16 C21 -3.1(6) .
C15 N5 C16 C21 -179.8(5) .
N5 C16 C17 C18 -174.8(5) .
C21 C16 C17 C18 2.8(9) .
C16 C17 C18 C19 -1.3(9) .
C17 C18 C19 C20 -0.7(9) .
C17 C18 C19 C22 177.9(6) .
C18 C19 C20 C21 1.4(8) .
C22 C19 C20 C21 -177.3(5) .
C19 C20 C21 C16 0.0(7) .
C19 C20 C21 Ir1 179.0(4) .
C17 C16 C21 C20 -2.1(7) .
N5 C16 C21 C20 175.8(4) .
C17 C16 C21 Ir1 178.7(4) .
N5 C16 C21 Ir1 -3.4(5) .
C10 Ir1 C21 C20 -76.4(5) .
C1 Ir1 C21 C20 2.5(5) .
C12 Ir1 C21 C20 -173.1(5) .
N7 Ir1 C21 C20 103.8(5) .
O1 Ir1 C21 C20 155.5(16) .
C10 Ir1 C21 C16 102.6(4) .
C1 Ir1 C21 C16 -178.5(4) .
C12 Ir1 C21 C16 5.9(4) .
N7 Ir1 C21 C16 -77.3(4) .
O1 Ir1 C21 C16 -26(2) .
C18 C19 C22 N6 168(100) .
C20 C19 C22 N6 -13(33) .
Ir1 O1 C23 O2 170.6(4) .
Ir1 O1 C23 C24 -8.8(5) .
C28 N7 C24 C25 0.7(7) .
Ir1 N7 C24 C25 -171.4(4) .
C28 N7 C24 C23 179.1(4) .
Ir1 N7 C24 C23 7.0(5) .
O2 C23 C24 N7 -178.4(4) .
O1 C23 C24 N7 1.1(6) .
O2 C23 C24 C25 0.0(8) .
O1 C23 C24 C25 179.5(5) .
N7 C24 C25 C26 -1.2(8) .
C23 C24 C25 C26 -179.5(5) .
C24 C25 C26 C27 0.8(9) .
C25 C26 C27 O3 -178.7(5) .
C25 C26 C27 C28 0.1(9) .
C29 O3 C27 C26 -10.0(9) .
C29 O3 C27 C28 171.0(5) .
C24 N7 C28 C27 0.3(7) .
Ir1 N7 C28 C27 171.0(4) .
C26 C27 C28 N7 -0.7(9) .
O3 C27 C28 N7 178.3(5) .
C30 N8 C30 C31 -12(100) 3_557
